data_7220545
loop_
_publ_author_name
'Haribabu, Jebiti'
'Jeyalakshmi, Kumaramangalam'
'Arun, Yuvaraj'
'Bhuvanesh, Nattamai S. P.'
'Perumal, Paramasivan Thirumalai'
'Karvembu, Ramasamy'

_publ_section_title
;
 Synthesis, DNA/protein binding, molecular docking, DNA cleavage and in
 vitro anticancer activity of nickel(ii) bis(thiosemicarbazone) complexes
;
_journal_issue 57
_journal_name_full 'RSC Adv.'
_journal_page_first 46031
_journal_paper_doi 10.1039/C5RA04498G
_journal_volume 5
_journal_year 2015
_chemical_formula_moiety 'C20 H18 N8 Ni O2 S2, 3(C3 H7 N1 O1)'
_chemical_formula_sum 'C29 H39 N11 Ni O5 S2'
_chemical_formula_weight 744.54
_chemical_name_systematic
;
 ?
;
_space_group_crystal_system monoclinic
_space_group_IT_number 15
_space_group_name_Hall '-C 2yc'
_space_group_name_H-M_alt 'C 1 2/c 1'
_symmetry_space_group_name_Hall '-C 2yc'
_symmetry_space_group_name_H-M 'C 1 2/c 1'
_atom_sites_solution_hydrogens geom
_audit_creation_date 2014-01-09
_audit_creation_method
;
Olex2 1.2-beta
(compiled 2013.09.17 svn.r2790 for OlexSys, GUI svn.r4601)
;
_audit_update_record
;
2015-03-07 deposited with the CCDC.
2015-05-12 downloaded from the CCDC.
;
_cell_angle_alpha 90
_cell_angle_beta 106.181(4)
_cell_angle_gamma 90
_cell_formula_units_Z 4
_cell_length_a 19.2985(14)
_cell_length_b 11.9741(14)
_cell_length_c 15.3857(13)
_cell_measurement_reflns_used 9615
_cell_measurement_temperature 110(2)
_cell_measurement_theta_max 38.50
_cell_measurement_theta_min 3.01
_cell_volume 3414.5(6)
_computing_data_reduction 'SAINT v8.27A (Bruker, 2012)'
_computing_molecular_graphics
;
O. V. Dolomanov, L. J. Bourhis, R. J. Gildea, J. A. K. Howard and H. Puschmann,
OLEX2: a complete structure solution, refinement and analysis program.
J. Appl. Cryst. (2009). 42, 339-341.
;
_computing_publication_material
;
O. V. Dolomanov, L. J. Bourhis, R. J. Gildea, J. A. K. Howard and H. Puschmann,
OLEX2: a complete structure solution, refinement and analysis program.
J. Appl. Cryst. (2009). 42, 339-341.
;
_computing_structure_refinement
;
SHELX, G.M. Sheldrick, Acta Cryst.
(2008). A64, 112-122
;
_diffrn_ambient_temperature 110(2)
_diffrn_measured_fraction_theta_full 0.999
_diffrn_measured_fraction_theta_max 0.969
_diffrn_measurement_device_type 'Bruker APEX-II CCD'
_diffrn_measurement_method '\f and \w scans'
_diffrn_radiation_monochromator graphite
_diffrn_radiation_type MoK\a
_diffrn_radiation_wavelength 0.71073
_diffrn_reflns_av_R_equivalents 0.0687
_diffrn_reflns_av_unetI/netI 0.0309
_diffrn_reflns_laue_measured_fraction_full 0.999
_diffrn_reflns_laue_measured_fraction_max 0.969
_diffrn_reflns_limit_h_max 33
_diffrn_reflns_limit_h_min -32
_diffrn_reflns_limit_k_max 20
_diffrn_reflns_limit_k_min -20
_diffrn_reflns_limit_l_max 26
_diffrn_reflns_limit_l_min -26
_diffrn_reflns_number 94121
_diffrn_reflns_point_group_measured_fraction_full 0.999
_diffrn_reflns_point_group_measured_fraction_max 0.969
_diffrn_reflns_theta_full 25.242
_diffrn_reflns_theta_max 38.714
_diffrn_reflns_theta_min 2.025
_diffrn_standards_number 0
_exptl_absorpt_coefficient_mu 0.746
_exptl_absorpt_correction_T_max 0.6356
_exptl_absorpt_correction_T_min 0.5450
_exptl_absorpt_correction_type multi-scan
_exptl_absorpt_process_details
;
SADABS-2012/1 (Bruker,2012) was used for absorption correction.
wR2(int) was 0.1134 before and 0.0967 after correction.
The Ratio of minimum to maximum transmission is 0.8575.
The \l/2 correction factor is 0.0015.
;
_exptl_crystal_density_diffrn 1.448
_exptl_crystal_F_000 1560
_exptl_crystal_size_max 0.56
_exptl_crystal_size_mid 0.54
_exptl_crystal_size_min 0.46
_refine_diff_density_max 0.591
_refine_diff_density_min -0.797
_refine_diff_density_rms 0.074
_refine_ls_extinction_method none
_refine_ls_goodness_of_fit_ref 1.030
_refine_ls_hydrogen_treatment constr
_refine_ls_matrix_type full
_refine_ls_number_parameters 257
_refine_ls_number_reflns 9435
_refine_ls_number_restraints 17
_refine_ls_restrained_S_all 1.031
_refine_ls_R_factor_all 0.0406
_refine_ls_R_factor_gt 0.0346
_refine_ls_shift/su_max 0.002
_refine_ls_shift/su_mean 0.000
_refine_ls_structure_factor_coef Fsqd
_refine_ls_weighting_details 'w=1/[\s^2^(Fo^2^)+(0.0466P)^2^+2.4776P] where P=(Fo^2^+2Fc^2^)/3'
_refine_ls_weighting_scheme calc
_refine_ls_wR_factor_gt 0.0904
_refine_ls_wR_factor_ref 0.0965
_reflns_Friedel_coverage 0.000
_reflns_number_gt 8419
_reflns_number_total 9435
_reflns_threshold_expression 'I > 2\s(I)'
_cod_data_source_file c5ra04498g2.cif
_cod_data_source_block niip
_cod_database_code 7220545
_shelxl_version_number 2013-4
_shelx_space_group_comment
;
The symmetry employed for this shelxl refinement is uniquely defined
by the following loop, which should always be used as a source of
symmetry information in preference to the above space-group names.
They are only intended as comments.
;
_shelx_estimated_absorpt_t_max 0.725
_shelx_estimated_absorpt_t_min 0.680
_olex2_refinement_description
;
1. Fixed Uiso
 At 1.2 times of:
  All C(H) groups, All N(H) groups
 At 1.5 times of:
  All C(H,H,H) groups
2. Restrained distances
 N22-C24 \\sim N22-C23
 with sigma of 0.02
 N17-C20 \\sim N17A-C20A \\sim N17-C19 \\sim N17A-C19A
 with sigma of 0.02
 N17-C18 \\sim N17A-C18A
 with sigma of 0.02
 O16-C18 \\sim O16A-C18A
 with sigma of 0.02
3. Uiso/Uaniso restraints and constraints
Uanis(C24) = Uanis(C21)
Uanis(O16) = Uanis(O16A)
Uanis(N17) = Uanis(N17A)
Uanis(C18) = Uanis(C18A)
Uanis(C19) = Uanis(C19A)
Uanis(C20) = Uanis(C20A)
4. Same fragment restrains
{O16, N17, C18, C19, C20}
as
{O16A, N17A, C18A, C19A, C20A}
5. Others
 Sof(O16A)=Sof(N17A)=Sof(C18A)=Sof(H18A)=Sof(C19A)=Sof(H19D)=Sof(H19E)=
 Sof(H19F)=Sof(C20A)=Sof(H20D)=Sof(H20E)=Sof(H20F)=1-FVAR(1)
 Sof(O16)=Sof(N17)=Sof(C18)=Sof(H18)=Sof(C19)=Sof(H19A)=Sof(H19B)=Sof(H19C)=
 Sof(C20)=Sof(H20A)=Sof(H20B)=Sof(H20C)=FVAR(1)
 Fixed Sof: O20(0.5) C21(0.5) H21(0.5) N22(0.5) C23(0.5) H23A(0.5) H23B(0.5)
 H23C(0.5) C24(0.5) H24A(0.5) H24B(0.5) H24C(0.5)
6.a Aromatic/amide H refined with riding coordinates:
 N1(H1), N4(H4), C5(H5), C6(H6), C7(H7), C8(H8), C18(H18), C18A(H18A), C21(H21)
6.b Idealised Me refined as rotating group:
 C10(H10A,H10B,H10C), C19(H19A,H19B,H19C), C20(H20A,H20B,H20C), C19A(H19D,H19E,
 H19F), C20A(H20D,H20E,H20F), C23(H23A,H23B,H23C), C24(H24A,H24B,H24C)
;

loop_
_space_group_symop_operation_xyz
'x, y, z'
'-x, y, -z+1/2'
'x+1/2, y+1/2, z'
'-x+1/2, y+1/2, -z+1/2'
'-x, -y, -z'
'x, -y, z-1/2'
'-x+1/2, -y+1/2, -z'
'x+1/2, -y+1/2, z-1/2'

loop_
_atom_site_label
_atom_site_type_symbol
_atom_site_fract_x
_atom_site_fract_y
_atom_site_fract_z
_atom_site_U_iso_or_equiv
_atom_site_adp_type
_atom_site_occupancy
_atom_site_site_symmetry_order
_atom_site_calc_flag
_atom_site_refinement_flags_posn
_atom_site_refinement_flags_adp
_atom_site_refinement_flags_occupancy
_atom_site_disorder_assembly
_atom_site_disorder_group
Ni1 Ni 0.0000 0.01083(2) 0.7500 0.01296(4) Uani 1 2 d S T P . .
S1 S -0.04308(2) -0.12007(2) 0.63199(2) 0.01580(4) Uani 1 1 d . . . . .
O1 O 0.06516(4) 0.14289(5) 0.83560(5) 0.02204(12) Uani 1 1 d . . . . .
N1 N 0.17811(5) 0.21820(7) 0.84177(5) 0.02265(14) Uani 1 1 d . . . . .
H1 H 0.1835 0.2642 0.8878 0.027 Uiso 1 1 calc R U . . .
N2 N 0.08110(4) 0.02106(5) 0.69138(4) 0.01208(9) Uani 1 1 d . . . . .
N3 N 0.08561(3) -0.03426(5) 0.61872(4) 0.01308(9) Uani 1 1 d . . . . .
N4 N 0.02730(4) -0.15455(6) 0.50961(4) 0.01654(11) Uani 1 1 d . . . . .
H4 H 0.0642 -0.1439 0.4875 0.020 Uiso 1 1 calc R U . . .
C1 C 0.12026(5) 0.15145(6) 0.80854(5) 0.01745(12) Uani 1 1 d . . . . .
C2 C 0.13269(4) 0.08955(6) 0.73238(5) 0.01350(11) Uani 1 1 d . . . . .
C3 C 0.20195(4) 0.12419(7) 0.72302(5) 0.01558(11) Uani 1 1 d . . . . .
C4 C 0.22816(5) 0.20332(7) 0.79223(5) 0.01820(13) Uani 1 1 d . . . . .
C5 C 0.24289(5) 0.09523(9) 0.66522(6) 0.02282(15) Uani 1 1 d . . . . .
H5 H 0.2260 0.0415 0.6187 0.027 Uiso 1 1 calc R U . . .
C6 C 0.30969(5) 0.14757(11) 0.67759(8) 0.02968(19) Uani 1 1 d . . . . .
H6 H 0.3385 0.1296 0.6385 0.036 Uiso 1 1 calc R U . . .
C7 C 0.33473(5) 0.22570(10) 0.74632(7) 0.02793(18) Uani 1 1 d . . . . .
H7 H 0.3804 0.2598 0.7533 0.034 Uiso 1 1 calc R U . . .
C8 C 0.29432(5) 0.25499(8) 0.80506(6) 0.02350(16) Uani 1 1 d . . . . .
H8 H 0.3115 0.3082 0.8519 0.028 Uiso 1 1 calc R U . . .
C9 C 0.02677(4) -0.10114(6) 0.58532(4) 0.01257(10) Uani 1 1 d . . . . .
C10 C -0.02956(5) -0.22916(7) 0.46174(5) 0.02021(14) Uani 1 1 d . . . . .
H10A H -0.0225 -0.2483 0.4029 0.030 Uiso 1 1 calc R U . . .
H10B H -0.0764 -0.1923 0.4526 0.030 Uiso 1 1 calc R U . . .
H10C H -0.0283 -0.2974 0.4973 0.030 Uiso 1 1 calc R U . . .
O16 O 0.31249(18) 0.1060(3) 1.0343(2) 0.0398(4) Uani 0.421(2) 1 d D . P A 1
N17 N 0.31003(14) -0.0219(2) 0.92483(19) 0.0219(3) Uani 0.421(2) 1 d D . P A 1
C18 C 0.33944(18) 0.0624(3) 0.9789(2) 0.0263(4) Uani 0.421(2) 1 d D . P A 1
H18 H 0.3843 0.0909 0.9745 0.032 Uiso 0.421(2) 1 calc R U P A 1
C19 C 0.23892(17) -0.0631(4) 0.9237(3) 0.0272(4) Uani 0.421(2) 1 d D . P A 1
H19A H 0.2434 -0.1377 0.9510 0.041 Uiso 0.421(2) 1 calc R U P A 1
H19B H 0.2085 -0.0672 0.8611 0.041 Uiso 0.421(2) 1 calc R U P A 1
H19C H 0.2169 -0.0123 0.9584 0.041 Uiso 0.421(2) 1 calc R U P A 1
C20 C 0.3445(3) -0.0695(4) 0.8604(3) 0.0363(5) Uani 0.421(2) 1 d D . P A 1
H20A H 0.3168 -0.0496 0.7988 0.054 Uiso 0.421(2) 1 calc R U P A 1
H20B H 0.3464 -0.1509 0.8668 0.054 Uiso 0.421(2) 1 calc R U P A 1
H20C H 0.3936 -0.0399 0.8724 0.054 Uiso 0.421(2) 1 calc R U P A 1
O16A O 0.28257(13) 0.12185(18) 1.03044(15) 0.0398(4) Uani 0.579(2) 1 d D . P A 2
N17A N 0.29081(10) -0.02068(15) 0.93735(13) 0.0219(3) Uani 0.579(2) 1 d D . P A 2
C18A C 0.31636(13) 0.06784(17) 0.98821(15) 0.0263(4) Uani 0.579(2) 1 d D . P A 2
H18A H 0.3642 0.0909 0.9921 0.032 Uiso 0.579(2) 1 calc R U P A 2
C19A C 0.21775(13) -0.0610(3) 0.9272(2) 0.0272(4) Uani 0.579(2) 1 d D . P A 2
H19D H 0.2197 -0.1323 0.9591 0.041 Uiso 0.579(2) 1 calc R U P A 2
H19E H 0.1931 -0.0716 0.8628 0.041 Uiso 0.579(2) 1 calc R U P A 2
H19F H 0.1912 -0.0062 0.9529 0.041 Uiso 0.579(2) 1 calc R U P A 2
C20A C 0.33204(17) -0.0779(3) 0.8851(2) 0.0363(5) Uani 0.579(2) 1 d D . P A 2
H20D H 0.3105 -0.0632 0.8206 0.054 Uiso 0.579(2) 1 calc R U P A 2
H20E H 0.3315 -0.1585 0.8963 0.054 Uiso 0.579(2) 1 calc R U P A 2
H20F H 0.3819 -0.0508 0.9032 0.054 Uiso 0.579(2) 1 calc R U P A 2
O20 O 0.02188(11) 0.52758(17) 0.91454(14) 0.0389(4) Uani 0.5 1 d . . P B -1
C21 C 0.00686(18) 0.5763(6) 0.8277(4) 0.0324(6) Uani 0.5 1 d . . P B -1
H21 H -0.0065 0.6526 0.8175 0.039 Uiso 0.5 1 calc R U P B -1
N22 N 0.01226(10) 0.51268(12) 0.76413(16) 0.0249(4) Uani 0.5 1 d D . P B -1
C23 C 0.0326(2) 0.39572(19) 0.7693(2) 0.0447(7) Uani 0.5 1 d D . P B -1
H23A H 0.0431 0.3702 0.8321 0.067 Uiso 0.5 1 calc R U P B -1
H23B H 0.0756 0.3864 0.7480 0.067 Uiso 0.5 1 calc R U P B -1
H23C H -0.0072 0.3516 0.7312 0.067 Uiso 0.5 1 calc R U P B -1
C24 C -0.00759(18) 0.5583(7) 0.6659(4) 0.0324(6) Uani 0.5 1 d D . P B -1
H24A H -0.0487 0.5163 0.6284 0.049 Uiso 0.5 1 calc R U P B -1
H24B H 0.0338 0.5498 0.6413 0.049 Uiso 0.5 1 calc R U P B -1
H24C H -0.0204 0.6374 0.6660 0.049 Uiso 0.5 1 calc R U P B -1

loop_
_atom_site_aniso_label
_atom_site_aniso_U_11
_atom_site_aniso_U_22
_atom_site_aniso_U_33
_atom_site_aniso_U_23
_atom_site_aniso_U_13
_atom_site_aniso_U_12
Ni1 0.01969(7) 0.01104(6) 0.01128(6) 0.000 0.00950(4) 0.000
S1 0.02121(8) 0.01544(8) 0.01341(7) -0.00171(5) 0.00922(6) -0.00284(6)
O1 0.0349(3) 0.0177(2) 0.0203(3) -0.0061(2) 0.0190(2) -0.0078(2)
N1 0.0345(4) 0.0200(3) 0.0162(3) -0.0054(2) 0.0114(3) -0.0122(3)
N2 0.0169(2) 0.0114(2) 0.0087(2) 0.00044(16) 0.00472(17) 0.00130(17)
N3 0.0158(2) 0.0146(2) 0.0095(2) -0.00086(17) 0.00464(17) 0.00250(18)
N4 0.0221(3) 0.0182(3) 0.0108(2) -0.00343(19) 0.00690(19) -0.0010(2)
C1 0.0283(4) 0.0139(3) 0.0129(3) -0.0018(2) 0.0103(2) -0.0047(2)
C2 0.0173(3) 0.0140(3) 0.0098(2) 0.00018(19) 0.00471(19) -0.0004(2)
C3 0.0153(3) 0.0186(3) 0.0120(3) 0.0019(2) 0.0024(2) 0.0007(2)
C4 0.0225(3) 0.0177(3) 0.0133(3) 0.0024(2) 0.0032(2) -0.0042(2)
C5 0.0148(3) 0.0323(4) 0.0220(3) -0.0028(3) 0.0063(2) 0.0016(3)
C6 0.0150(3) 0.0422(6) 0.0330(5) -0.0016(4) 0.0084(3) -0.0002(3)
C7 0.0163(3) 0.0338(5) 0.0305(4) 0.0060(4) 0.0012(3) -0.0033(3)
C8 0.0229(3) 0.0241(4) 0.0197(3) 0.0045(3) -0.0003(3) -0.0070(3)
C9 0.0172(3) 0.0119(2) 0.0092(2) 0.00063(18) 0.00471(19) 0.00236(19)
C10 0.0300(4) 0.0191(3) 0.0116(3) -0.0028(2) 0.0058(2) -0.0048(3)
O16 0.0511(12) 0.0302(7) 0.0393(6) -0.0177(5) 0.0148(9) -0.0091(8)
N17 0.0249(9) 0.0177(3) 0.0191(6) -0.0021(4) -0.0003(5) 0.0031(6)
C18 0.0327(11) 0.0199(5) 0.0226(6) -0.0029(4) 0.0013(7) -0.0053(7)
C19 0.0279(12) 0.0236(5) 0.0267(5) -0.0005(4) 0.0021(10) -0.0056(10)
C20 0.0294(12) 0.0349(8) 0.0419(16) -0.0105(10) 0.0054(8) 0.0087(7)
O16A 0.0511(12) 0.0302(7) 0.0393(6) -0.0177(5) 0.0148(9) -0.0091(8)
N17A 0.0249(9) 0.0177(3) 0.0191(6) -0.0021(4) -0.0003(5) 0.0031(6)
C18A 0.0327(11) 0.0199(5) 0.0226(6) -0.0029(4) 0.0013(7) -0.0053(7)
C19A 0.0279(12) 0.0236(5) 0.0267(5) -0.0005(4) 0.0021(10) -0.0056(10)
C20A 0.0294(12) 0.0349(8) 0.0419(16) -0.0105(10) 0.0054(8) 0.0087(7)
O20 0.0399(9) 0.0377(9) 0.0353(9) -0.0106(7) 0.0044(7) 0.0061(7)
C21 0.0327(5) 0.011(2) 0.0543(10) -0.0027(7) 0.0131(5) 0.0005(6)
N22 0.0245(10) 0.0150(5) 0.0352(13) 0.0004(5) 0.0083(7) -0.0001(4)
C23 0.083(2) 0.0163(7) 0.0443(14) 0.0015(8) 0.0340(14) 0.0064(9)
C24 0.0327(5) 0.011(2) 0.0543(10) -0.0027(7) 0.0131(5) 0.0005(6)

loop_
_atom_type_symbol
_atom_type_description
_atom_type_scat_dispersion_real
_atom_type_scat_dispersion_imag
_atom_type_scat_source
C C 0.0033 0.0016 'International Tables Vol C Tables 4.2.6.8 and 6.1.1.4'
H H 0.0000 0.0000 'International Tables Vol C Tables 4.2.6.8 and 6.1.1.4'
N N 0.0061 0.0033 'International Tables Vol C Tables 4.2.6.8 and 6.1.1.4'
Ni Ni 0.3393 1.1124 'International Tables Vol C Tables 4.2.6.8 and 6.1.1.4'
O O 0.0106 0.0060 'International Tables Vol C Tables 4.2.6.8 and 6.1.1.4'
S S 0.1246 0.1234 'International Tables Vol C Tables 4.2.6.8 and 6.1.1.4'

loop_
_geom_angle_atom_site_label_1
_geom_angle_atom_site_label_2
_geom_angle_atom_site_label_3
_geom_angle
_geom_angle_site_symmetry_1
_geom_angle_site_symmetry_3
S1 Ni1 S1 97.074(13) . 2_556
O1 Ni1 S1 89.82(2) 2_556 .
O1 Ni1 S1 161.785(17) . .
O1 Ni1 S1 89.82(2) . 2_556
O1 Ni1 S1 161.785(17) 2_556 2_556
O1 Ni1 O1 88.74(4) . 2_556
N2 Ni1 S1 103.466(18) . 2_556
N2 Ni1 S1 81.231(19) 2_556 2_556
N2 Ni1 S1 81.231(19) . .
N2 Ni1 S1 103.467(18) 2_556 .
N2 Ni1 O1 80.77(2) . .
N2 Ni1 O1 94.22(2) 2_556 .
N2 Ni1 O1 94.22(2) . 2_556
N2 Ni1 O1 80.77(2) 2_556 2_556
N2 Ni1 N2 173.04(4) . 2_556
C9 S1 Ni1 94.87(3) . .
C1 O1 Ni1 104.81(5) . .
C1 N1 H1 125.0 . .
C1 N1 C4 109.97(7) . .
C4 N1 H1 125.0 . .
N3 N2 Ni1 126.14(5) . .
C2 N2 Ni1 113.81(5) . .
C2 N2 N3 120.05(6) . .
N2 N3 C9 111.56(6) . .
C9 N4 H4 118.2 . .
C9 N4 C10 123.52(7) . .
C10 N4 H4 118.2 . .
O1 C1 N1 127.75(7) . .
O1 C1 C2 124.79(7) . .
N1 C1 C2 107.46(7) . .
N2 C2 C1 115.57(7) . .
N2 C2 C3 137.13(7) . .
C3 C2 C1 107.31(6) . .
C4 C3 C2 105.36(7) . .
C5 C3 C2 134.41(8) . .
C5 C3 C4 120.22(8) . .
N1 C4 C3 109.90(7) . .
C8 C4 N1 128.00(8) . .
C8 C4 C3 122.10(8) . .
C3 C5 H5 121.0 . .
C3 C5 C6 117.96(9) . .
C6 C5 H5 121.0 . .
C5 C6 H6 119.5 . .
C7 C6 C5 121.05(10) . .
C7 C6 H6 119.5 . .
C6 C7 H7 119.2 . .
C8 C7 C6 121.52(9) . .
C8 C7 H7 119.2 . .
C4 C8 C7 117.16(9) . .
C4 C8 H8 121.4 . .
C7 C8 H8 121.4 . .
N3 C9 S1 126.10(5) . .
N4 C9 S1 120.19(6) . .
N4 C9 N3 113.71(6) . .
N4 C10 H10A 109.5 . .
N4 C10 H10B 109.5 . .
N4 C10 H10C 109.5 . .
H10A C10 H10B 109.5 . .
H10A C10 H10C 109.5 . .
H10B C10 H10C 109.5 . .
C18 N17 C19 120.1(3) . .
C18 N17 C20 121.8(3) . .
C19 N17 C20 117.9(3) . .
O16 C18 N17 124.4(3) . .
O16 C18 H18 117.8 . .
N17 C18 H18 117.8 . .
N17 C19 H19A 109.5 . .
N17 C19 H19B 109.5 . .
N17 C19 H19C 109.5 . .
H19A C19 H19B 109.5 . .
H19A C19 H19C 109.5 . .
H19B C19 H19C 109.5 . .
N17 C20 H20A 109.5 . .
N17 C20 H20B 109.5 . .
N17 C20 H20C 109.5 . .
H20A C20 H20B 109.5 . .
H20A C20 H20C 109.5 . .
H20B C20 H20C 109.5 . .
C18A N17A C19A 121.11(19) . .
C18A N17A C20A 122.2(2) . .
C20A N17A C19A 116.6(2) . .
O16A C18A N17A 124.6(2) . .
O16A C18A H18A 117.7 . .
N17A C18A H18A 117.7 . .
N17A C19A H19D 109.5 . .
N17A C19A H19E 109.5 . .
N17A C19A H19F 109.5 . .
H19D C19A H19E 109.5 . .
H19D C19A H19F 109.5 . .
H19E C19A H19F 109.5 . .
N17A C20A H20D 109.5 . .
N17A C20A H20E 109.5 . .
N17A C20A H20F 109.5 . .
H20D C20A H20E 109.5 . .
H20D C20A H20F 109.5 . .
H20E C20A H20F 109.5 . .
O20 C21 H21 121.9 . .
N22 C21 O20 116.3(5) . .
N22 C21 H21 121.9 . .
C21 N22 C23 128.2(3) . .
C21 N22 C24 119.28(19) . .
C23 N22 C24 112.5(3) . .
N22 C23 H23A 109.5 . .
N22 C23 H23B 109.5 . .
N22 C23 H23C 109.5 . .
H23A C23 H23B 109.5 . .
H23A C23 H23C 109.5 . .
H23B C23 H23C 109.5 . .
N22 C24 H24A 109.5 . .
N22 C24 H24B 109.5 . .
N22 C24 H24C 109.5 . .
H24A C24 H24B 109.5 . .
H24A C24 H24C 109.5 . .
H24B C24 H24C 109.5 . .

loop_
_geom_bond_atom_site_label_1
_geom_bond_atom_site_label_2
_geom_bond_distance
_geom_bond_site_symmetry_2
Ni1 S1 2.3671(3) .
Ni1 S1 2.3671(3) 2_556
Ni1 O1 2.2121(7) 2_556
Ni1 O1 2.2121(7) .
Ni1 N2 2.0161(7) .
Ni1 N2 2.0162(6) 2_556
S1 C9 1.7098(7) .
O1 C1 1.2495(11) .
N1 H1 0.8800 .
N1 C1 1.3523(11) .
N1 C4 1.3984(12) .
N2 N3 1.3229(9) .
N2 C2 1.3084(10) .
N3 C9 1.3674(10) .
N4 H4 0.8800 .
N4 C9 1.3314(9) .
N4 C10 1.4471(11) .
C1 C2 1.4618(10) .
C2 C3 1.4445(11) .
C3 C4 1.4098(11) .
C3 C5 1.3882(12) .
C4 C8 1.3825(12) .
C5 H5 0.9500 .
C5 C6 1.3979(14) .
C6 H6 0.9500 .
C6 C7 1.3937(17) .
C7 H7 0.9500 .
C7 C8 1.3931(16) .
C8 H8 0.9500 .
C10 H10A 0.9800 .
C10 H10B 0.9800 .
C10 H10C 0.9800 .
O16 C18 1.231(3) .
N17 C18 1.330(3) .
N17 C19 1.454(3) .
N17 C20 1.455(3) .
C18 H18 0.9500 .
C19 H19A 0.9800 .
C19 H19B 0.9800 .
C19 H19C 0.9800 .
C20 H20A 0.9800 .
C20 H20B 0.9800 .
C20 H20C 0.9800 .
O16A C18A 1.226(3) .
N17A C18A 1.328(2) .
N17A C19A 1.457(3) .
N17A C20A 1.451(3) .
C18A H18A 0.9500 .
C19A H19D 0.9800 .
C19A H19E 0.9800 .
C19A H19F 0.9800 .
C20A H20D 0.9800 .
C20A H20E 0.9800 .
C20A H20F 0.9800 .
O20 C21 1.413(4) .
C21 H21 0.9500 .
C21 N22 1.266(9) .
N22 C23 1.451(3) .
N22 C24 1.551(8) .
C23 H23A 0.9800 .
C23 H23B 0.9800 .
C23 H23C 0.9800 .
C24 H24A 0.9800 .
C24 H24B 0.9800 .
C24 H24C 0.9800 .

loop_
_geom_torsion_atom_site_label_1
_geom_torsion_atom_site_label_2
_geom_torsion_atom_site_label_3
_geom_torsion_atom_site_label_4
_geom_torsion
Ni1 S1 C9 N3 3.66(6)
Ni1 S1 C9 N4 -176.70(6)
Ni1 O1 C1 N1 -177.27(8)
Ni1 O1 C1 C2 3.49(10)
Ni1 N2 N3 C9 0.68(8)
Ni1 N2 C2 C1 -4.01(8)
Ni1 N2 C2 C3 176.68(8)
O1 C1 C2 N2 -0.02(12)
O1 C1 C2 C3 179.48(8)
N1 C1 C2 N2 -179.39(7)
N1 C1 C2 C3 0.11(9)
N1 C4 C8 C7 179.92(9)
N2 N3 C9 S1 -3.32(9)
N2 N3 C9 N4 177.02(6)
N2 C2 C3 C4 179.53(9)
N2 C2 C3 C5 -1.49(16)
N3 N2 C2 C1 176.41(6)
N3 N2 C2 C3 -2.90(13)
C1 N1 C4 C3 0.51(10)
C1 N1 C4 C8 -179.40(9)
C1 C2 C3 C4 0.19(8)
C1 C2 C3 C5 179.17(9)
C2 N2 N3 C9 -179.80(6)
C2 C3 C4 N1 -0.42(9)
C2 C3 C4 C8 179.50(8)
C2 C3 C5 C6 -179.48(9)
C3 C4 C8 C7 0.02(13)
C3 C5 C6 C7 0.56(16)
C4 N1 C1 O1 -179.72(9)
C4 N1 C1 C2 -0.37(10)
C4 C3 C5 C6 -0.61(13)
C5 C3 C4 N1 -179.58(8)
C5 C3 C4 C8 0.34(12)
C5 C6 C7 C8 -0.21(17)
C6 C7 C8 C4 -0.09(15)
C10 N4 C9 S1 0.79(11)
C10 N4 C9 N3 -179.52(7)
C19 N17 C18 O16 4.7(6)
C20 N17 C18 O16 179.7(4)
C19A N17A C18A O16A 0.5(4)
C20A N17A C18A O16A 176.8(3)
O20 C21 N22 C23 -0.6(5)
O20 C21 N22 C24 176.5(3)
